data_7116087
loop_
_publ_author_name
'Xihong Liu'
'Jinlong Zhang'
'Shixiong Ma'
'Yunxia Ma'
'Rui Wang'

_publ_section_title
;
 Oxidative cross-dehydrogenative coupling between N-aryl
 tetrahydroisoquinolins and 5H-oxazol-4-ones through two methodologies:
 copper catalysis or a metal-free strategy
;
_journal_name_full Chem.Commun.
_journal_page_first 15714
_journal_paper_doi 10.1039/C4cc04508D
_journal_volume 50
_journal_year 2014
_chemical_formula_moiety 'C32 H28 N2 O2'
_chemical_formula_sum 'C32 H28 N2 O2'
_chemical_formula_weight 472.56
_chemical_name_systematic
;
 ?
;
_space_group_crystal_system monoclinic
_space_group_IT_number 14
_space_group_name_Hall '-P 2ybc'
_space_group_name_H-M_alt 'P 1 21/c 1'
_symmetry_space_group_name_Hall '-P 2ybc'
_symmetry_space_group_name_H-M 'P 1 21/c 1'
_atom_sites_solution_hydrogens geom
_atom_sites_solution_primary direct
_audit_creation_date 2014-03-10
_audit_creation_method
;
Olex2 1.2
(compiled 2014.02.28 svn.r2899 for OlexSys, GUI svn.r4781)
;
_cell_angle_alpha 90
_cell_angle_beta 94.884(4)
_cell_angle_gamma 90
_cell_formula_units_Z 4
_cell_length_a 6.5198(3)
_cell_length_b 16.3244(7)
_cell_length_c 24.2413(9)
_cell_measurement_reflns_used 2666
_cell_measurement_temperature 293(2)
_cell_measurement_theta_max 22.6710
_cell_measurement_theta_min 3.8270
_cell_volume 2570.68(19)
_computing_cell_refinement
;
CrysAlisPro, Agilent Technologies,
Version 1.171.36.28 (release 01-02-2013 CrysAlis171 .NET)
(compiled Feb  1 2013,16:14:44)
;
_computing_data_collection
;
CrysAlisPro, Agilent Technologies,
Version 1.171.36.28 (release 01-02-2013 CrysAlis171 .NET)
(compiled Feb  1 2013,16:14:44)
;
_computing_data_reduction
;
CrysAlisPro, Agilent Technologies,
Version 1.171.36.28 (release 01-02-2013 CrysAlis171 .NET)
(compiled Feb  1 2013,16:14:44)
;
_computing_molecular_graphics 'Olex2 (Dolomanov et al., 2009)'
_computing_publication_material 'Olex2 (Dolomanov et al., 2009)'
_computing_structure_refinement 'ShelXL (Sheldrick, 2008)'
_computing_structure_solution 'ShelXS (Sheldrick, 2008)'
_diffrn_ambient_temperature 293(2)
_diffrn_detector_area_resol_mean 16.0733
_diffrn_measured_fraction_theta_full 0.999
_diffrn_measured_fraction_theta_max 0.885
_diffrn_measurement_device_type 'SuperNova, Dual, Cu at zero, Eos'
_diffrn_measurement_method '\w scans'
_diffrn_orient_matrix_UB_11 -0.0117501000
_diffrn_orient_matrix_UB_12 -0.0322053000
_diffrn_orient_matrix_UB_13 -0.0196603000
_diffrn_orient_matrix_UB_21 0.0433167000
_diffrn_orient_matrix_UB_22 0.0251394000
_diffrn_orient_matrix_UB_23 -0.0198500000
_diffrn_orient_matrix_UB_31 0.0995747000
_diffrn_orient_matrix_UB_32 -0.0147309000
_diffrn_orient_matrix_UB_33 0.0090632000
_diffrn_radiation_monochromator mirror
_diffrn_radiation_type MoK\a
_diffrn_radiation_wavelength 0.71073
_diffrn_reflns_av_R_equivalents 0.0394
_diffrn_reflns_av_unetI/netI 0.0576
_diffrn_reflns_Laue_measured_fraction_full 0.999
_diffrn_reflns_Laue_measured_fraction_max 0.885
_diffrn_reflns_limit_h_max 8
_diffrn_reflns_limit_h_min -7
_diffrn_reflns_limit_k_max 11
_diffrn_reflns_limit_k_min -21
_diffrn_reflns_limit_l_max 30
_diffrn_reflns_limit_l_min -30
_diffrn_reflns_number 10786
_diffrn_reflns_point_group_measured_fraction_full 0.999
_diffrn_reflns_point_group_measured_fraction_max 0.885
_diffrn_reflns_theta_full 25.500
_diffrn_reflns_theta_max 28.477
_diffrn_reflns_theta_min 3.012
_diffrn_source 'SuperNova (Mo) X-ray Source'
_exptl_absorpt_coefficient_mu 0.076
_exptl_absorpt_correction_T_max 1.00000
_exptl_absorpt_correction_T_min 0.56560
_exptl_absorpt_correction_type multi-scan
_exptl_absorpt_process_details
;
CrysAlisPro, Agilent Technologies,
Version 1.171.36.28 (release 01-02-2013 CrysAlis171 .NET)
(compiled Feb  1 2013,16:14:44)
Empirical absorption correction using spherical harmonics,
 implemented in SCALE3 ABSPACK scaling algorithm.
;
_exptl_crystal_colour 'clear light colourless'
_exptl_crystal_colour_lustre clear
_exptl_crystal_colour_modifier light
_exptl_crystal_colour_primary colourless
_exptl_crystal_density_diffrn 1.221
_exptl_crystal_description block
_exptl_crystal_F_000 1000
_exptl_crystal_size_max 0.36
_exptl_crystal_size_mid 0.35
_exptl_crystal_size_min 0.25
_refine_diff_density_max 0.155
_refine_diff_density_min -0.172
_refine_diff_density_rms 0.035
_refine_ls_extinction_method none
_refine_ls_goodness_of_fit_ref 1.073
_refine_ls_hydrogen_treatment constr
_refine_ls_matrix_type full
_refine_ls_number_parameters 326
_refine_ls_number_reflns 5764
_refine_ls_number_restraints 0
_refine_ls_restrained_S_all 1.073
_refine_ls_R_factor_all 0.1122
_refine_ls_R_factor_gt 0.0667
_refine_ls_shift/su_max 0.000
_refine_ls_shift/su_mean 0.000
_refine_ls_structure_factor_coef Fsqd
_refine_ls_weighting_details
;
 w=1/[\s^2^(Fo^2^)+(0.0532P)^2^+0.6680P]
 where P=(Fo^2^+2Fc^2^)/3
;
_refine_ls_weighting_scheme calc
_refine_ls_wR_factor_gt 0.1549
_refine_ls_wR_factor_ref 0.1843
_reflns_Friedel_coverage 0.000
_reflns_number_gt 3293
_reflns_number_total 5764
_reflns_threshold_expression 'I > 2\s(I)'
_cod_data_source_file c4cc04508d2.cif
_cod_data_source_block liuxh0307
_cod_original_cell_volume 2570.66(18)
_cod_database_code 7116087
_shelxl_version_number 2013-2
_shelx_space_group_comment
;
The symmetry employed for this shelxl refinement is uniquely defined
by the following loop, which should always be used as a source of
symmetry information in preference to the above space-group names.
They are only intended as comments.
;
_reflns_odcompleteness_completeness 99.82
_reflns_odcompleteness_iscentric 1
_reflns_odcompleteness_theta 26.32
_olex2_refinement_description
;
1. Fixed Uiso
 At 1.2 times of:
  All C(H) groups, All C(H,H) groups
 At 1.5 times of:
  All C(H,H,H) groups
2.a Ternary CH refined with riding coordinates:
 C9(H9)
2.b Secondary CH2 refined with riding coordinates:
 C1(H1A,H1B), C2(H2A,H2B), C18(H18A,H18B)
2.c Aromatic/amide H refined with riding coordinates:
 C4(H4), C5(H5), C6(H6), C7(H7), C11(H11), C12(H12), C14(H14), C15(H15),
 C20(H20), C21(H21), C22(H22), C23(H23), C24(H24), C28(H28), C29(H29), C30(H30),
  C31(H31), C32(H32)
2.d Idealised Me refined as rotating group:
 C16(H16A,H16B,H16C)
;
_olex2_computing_structure_refinement_long 'ShelXL (Sheldrick, 2008)'
_olex2_computing_structure_solution_long 'ShelXS (Sheldrick, 2008)'

loop_
_space_group_symop_operation_xyz
'x, y, z'
'-x, y+1/2, -z+1/2'
'-x, -y, -z'
'x, -y-1/2, z-1/2'

loop_
_atom_site_label
_atom_site_type_symbol
_atom_site_fract_x
_atom_site_fract_y
_atom_site_fract_z
_atom_site_U_iso_or_equiv
_atom_site_adp_type
_atom_site_occupancy
_atom_site_site_symmetry_order
_atom_site_calc_flag
_atom_site_refinement_flags_posn
O1 O 0.1282(2) 0.68600(10) 0.15336(6) 0.0490(4) Uani 1 1 d .
O2 O 0.6514(3) 0.73053(13) 0.17341(8) 0.0759(6) Uani 1 1 d .
N1 N 0.2060(3) 0.67336(13) 0.28703(8) 0.0569(5) Uani 1 1 d .
N2 N 0.4059(3) 0.68851(14) 0.10373(8) 0.0621(6) Uani 1 1 d .
C1 C -0.0063(4) 0.6461(2) 0.27662(12) 0.0782(9) Uani 1 1 d .
H1A H -0.0656 0.6702 0.2423 0.094 Uiso 1 1 calc R
H1B H -0.0850 0.6652 0.3063 0.094 Uiso 1 1 calc R
C2 C -0.0222(5) 0.5557(2) 0.27278(14) 0.0930(11) Uani 1 1 d .
H2A H -0.1605 0.5409 0.2583 0.112 Uiso 1 1 calc R
H2B H 0.0021 0.5323 0.3095 0.112 Uiso 1 1 calc R
C3 C 0.1301(5) 0.5202(2) 0.23592(12) 0.0801(9) Uani 1 1 d .
C4 C 0.1074(8) 0.4409(3) 0.21567(17) 0.1226(16) Uani 1 1 d .
H4 H -0.0084 0.4109 0.2231 0.147 Uiso 1 1 calc R
C5 C 0.2504(10) 0.4054(3) 0.18506(19) 0.133(2) Uani 1 1 d .
H5 H 0.2308 0.3521 0.1721 0.160 Uiso 1 1 calc R
C6 C 0.4219(8) 0.4480(3) 0.17338(15) 0.1128(15) Uani 1 1 d .
H6 H 0.5203 0.4236 0.1531 0.135 Uiso 1 1 calc R
C7 C 0.4483(5) 0.5287(2) 0.19217(11) 0.0817(9) Uani 1 1 d .
H7 H 0.5640 0.5583 0.1841 0.098 Uiso 1 1 calc R
C8 C 0.3019(4) 0.56488(16) 0.22298(10) 0.0623(7) Uani 1 1 d .
C9 C 0.3304(3) 0.65283(15) 0.24179(9) 0.0508(6) Uani 1 1 d .
H9 H 0.4747 0.6586 0.2562 0.061 Uiso 1 1 calc R
C10 C 0.2995(4) 0.67505(16) 0.34168(9) 0.0542(6) Uani 1 1 d .
C11 C 0.1980(4) 0.64970(19) 0.38679(11) 0.0710(8) Uani 1 1 d .
H11 H 0.0637 0.6302 0.3814 0.085 Uiso 1 1 calc R
C12 C 0.2962(5) 0.6533(2) 0.43993(11) 0.0797(9) Uani 1 1 d .
H12 H 0.2244 0.6364 0.4695 0.096 Uiso 1 1 calc R
C13 C 0.4942(5) 0.68069(18) 0.45069(11) 0.0720(8) Uani 1 1 d .
C14 C 0.5916(4) 0.70748(18) 0.40594(11) 0.0709(8) Uani 1 1 d .
H14 H 0.7251 0.7276 0.4117 0.085 Uiso 1 1 calc R
C15 C 0.4970(4) 0.70536(17) 0.35251(10) 0.0622(7) Uani 1 1 d .
H15 H 0.5676 0.7247 0.3234 0.075 Uiso 1 1 calc R
C16 C 0.6022(6) 0.6806(2) 0.50861(12) 0.1073(13) Uani 1 1 d .
H16A H 0.7446 0.6946 0.5068 0.161 Uiso 1 1 calc GR
H16B H 0.5923 0.6271 0.5246 0.161 Uiso 1 1 calc GR
H16C H 0.5383 0.7200 0.5310 0.161 Uiso 1 1 calc GR
C17 C 0.2948(3) 0.71370(14) 0.19255(9) 0.0479(5) Uani 1 1 d .
C18 C 0.2472(4) 0.80047(15) 0.21108(10) 0.0615(7) Uani 1 1 d .
H18A H 0.1165 0.7997 0.2274 0.074 Uiso 1 1 calc R
H18B H 0.3521 0.8168 0.2398 0.074 Uiso 1 1 calc R
C19 C 0.2365(4) 0.86415(15) 0.16611(10) 0.0564(6) Uani 1 1 d .
C20 C 0.4013(4) 0.91550(18) 0.15959(12) 0.0729(8) Uani 1 1 d .
H20 H 0.5210 0.9099 0.1830 0.087 Uiso 1 1 calc R
C21 C 0.3917(6) 0.97484(19) 0.11909(15) 0.0877(10) Uani 1 1 d .
H21 H 0.5034 1.0093 0.1156 0.105 Uiso 1 1 calc R
C22 C 0.2173(6) 0.9829(2) 0.08411(13) 0.0920(10) Uani 1 1 d .
H22 H 0.2108 1.0223 0.0563 0.110 Uiso 1 1 calc R
C23 C 0.0526(6) 0.93297(19) 0.08991(13) 0.0854(10) Uani 1 1 d .
H23 H -0.0662 0.9390 0.0662 0.102 Uiso 1 1 calc R
C24 C 0.0603(4) 0.87356(17) 0.13061(12) 0.0696(8) Uani 1 1 d .
H24 H -0.0529 0.8399 0.1342 0.084 Uiso 1 1 calc R
C25 C 0.4755(4) 0.71308(16) 0.15704(10) 0.0573(6) Uani 1 1 d .
C26 C 0.2115(4) 0.67397(15) 0.10536(9) 0.0517(6) Uani 1 1 d .
C27 C 0.0727(4) 0.64465(16) 0.05917(10) 0.0601(7) Uani 1 1 d .
C28 C 0.1397(5) 0.6421(2) 0.00634(12) 0.0846(9) Uani 1 1 d .
H28 H 0.2713 0.6600 0.0003 0.101 Uiso 1 1 calc R
C29 C 0.0104(7) 0.6128(3) -0.03709(13) 0.1072(13) Uani 1 1 d .
H29 H 0.0545 0.6114 -0.0726 0.129 Uiso 1 1 calc R
C30 C -0.1828(7) 0.5856(3) -0.02830(16) 0.1111(14) Uani 1 1 d .
H30 H -0.2685 0.5650 -0.0577 0.133 Uiso 1 1 calc R
C31 C -0.2504(5) 0.5885(2) 0.02377(15) 0.1023(12) Uani 1 1 d .
H31 H -0.3817 0.5701 0.0297 0.123 Uiso 1 1 calc R
C32 C -0.1225(4) 0.61911(19) 0.06748(12) 0.0784(9) Uani 1 1 d .
H32 H -0.1692 0.6223 0.1026 0.094 Uiso 1 1 calc R

loop_
_atom_site_aniso_label
_atom_site_aniso_U_11
_atom_site_aniso_U_22
_atom_site_aniso_U_33
_atom_site_aniso_U_23
_atom_site_aniso_U_13
_atom_site_aniso_U_12
O1 0.0512(9) 0.0591(10) 0.0363(8) -0.0004(7) 0.0015(6) 0.0041(8)
O2 0.0532(11) 0.1056(17) 0.0691(12) 0.0007(11) 0.0062(9) -0.0058(10)
N1 0.0465(11) 0.0845(15) 0.0400(10) 0.0046(10) 0.0060(8) 0.0053(10)
N2 0.0618(13) 0.0826(16) 0.0431(11) 0.0015(10) 0.0114(9) 0.0059(12)
C1 0.0517(15) 0.123(3) 0.0593(17) 0.0223(17) 0.0030(12) 0.0013(17)
C2 0.081(2) 0.124(3) 0.072(2) 0.021(2) -0.0046(16) -0.034(2)
C3 0.110(2) 0.068(2) 0.0573(17) 0.0160(15) -0.0206(16) -0.0158(18)
C4 0.201(5) 0.078(3) 0.082(3) 0.018(2) -0.034(3) -0.039(3)
C5 0.248(7) 0.064(3) 0.080(3) 0.004(2) -0.037(4) 0.008(3)
C6 0.184(4) 0.081(3) 0.067(2) -0.004(2) -0.021(3) 0.052(3)
C7 0.110(2) 0.078(2) 0.0532(16) -0.0031(15) -0.0111(15) 0.0320(19)
C8 0.0818(18) 0.0590(17) 0.0432(13) 0.0082(12) -0.0112(12) 0.0121(15)
C9 0.0481(13) 0.0641(16) 0.0398(12) 0.0003(11) 0.0016(9) 0.0062(11)
C10 0.0563(14) 0.0633(16) 0.0434(13) 0.0029(11) 0.0061(10) 0.0101(12)
C11 0.0710(17) 0.094(2) 0.0501(15) 0.0044(14) 0.0165(13) 0.0009(16)
C12 0.104(2) 0.095(2) 0.0430(15) 0.0056(14) 0.0199(15) 0.0139(19)
C13 0.100(2) 0.0725(19) 0.0423(14) -0.0065(13) 0.0000(14) 0.0182(17)
C14 0.0777(18) 0.079(2) 0.0548(16) -0.0109(14) -0.0040(13) 0.0001(15)
C15 0.0681(17) 0.0739(18) 0.0443(14) -0.0025(12) 0.0037(11) -0.0041(14)
C16 0.152(3) 0.120(3) 0.0453(17) -0.0124(18) -0.0155(18) 0.033(2)
C17 0.0503(13) 0.0548(14) 0.0379(11) -0.0006(10) 0.0002(9) 0.0016(11)
C18 0.0729(17) 0.0604(16) 0.0510(14) -0.0042(12) 0.0046(12) 0.0042(14)
C19 0.0709(16) 0.0484(14) 0.0493(14) -0.0051(11) 0.0029(12) -0.0001(13)
C20 0.0744(18) 0.0654(19) 0.077(2) -0.0057(15) -0.0010(14) -0.0053(15)
C21 0.108(3) 0.062(2) 0.095(2) 0.0001(18) 0.019(2) -0.0139(19)
C22 0.143(3) 0.065(2) 0.067(2) 0.0100(16) 0.005(2) -0.003(2)
C23 0.117(3) 0.065(2) 0.069(2) -0.0023(16) -0.0232(18) 0.0068(19)
C24 0.0801(19) 0.0580(17) 0.0685(18) -0.0032(14) -0.0064(14) -0.0026(14)
C25 0.0565(15) 0.0675(17) 0.0484(14) 0.0060(12) 0.0070(11) 0.0034(13)
C26 0.0597(15) 0.0559(15) 0.0396(12) 0.0036(10) 0.0045(10) 0.0126(12)
C27 0.0716(17) 0.0632(16) 0.0439(13) -0.0070(12) -0.0056(11) 0.0155(14)
C28 0.101(2) 0.103(2) 0.0487(16) -0.0061(16) 0.0008(15) 0.0166(19)
C29 0.136(3) 0.137(4) 0.0451(17) -0.0162(19) -0.0124(19) 0.029(3)
C30 0.126(3) 0.124(3) 0.075(2) -0.031(2) -0.040(2) 0.029(3)
C31 0.090(2) 0.123(3) 0.089(3) -0.033(2) -0.0235(19) 0.007(2)
C32 0.0735(19) 0.095(2) 0.0648(18) -0.0205(16) -0.0080(14) 0.0097(17)

loop_
_atom_type_symbol
_atom_type_description
_atom_type_scat_dispersion_real
_atom_type_scat_dispersion_imag
_atom_type_scat_source
C C 0.0033 0.0016 'International Tables Vol C Tables 4.2.6.8 and 6.1.1.4'
H H 0.0000 0.0000 'International Tables Vol C Tables 4.2.6.8 and 6.1.1.4'
N N 0.0061 0.0033 'International Tables Vol C Tables 4.2.6.8 and 6.1.1.4'
O O 0.0106 0.0060 'International Tables Vol C Tables 4.2.6.8 and 6.1.1.4'

loop_
_geom_angle_atom_site_label_1
_geom_angle_atom_site_label_2
_geom_angle_atom_site_label_3
_geom_angle
C26 O1 C17 106.12(17)
C1 N1 C9 112.4(2)
C10 N1 C1 119.8(2)
C10 N1 C9 119.18(18)
C26 N2 C25 105.5(2)
N1 C1 H1A 109.2
N1 C1 H1B 109.2
N1 C1 C2 112.1(2)
H1A C1 H1B 107.9
C2 C1 H1A 109.2
C2 C1 H1B 109.2
C1 C2 H2A 109.2
C1 C2 H2B 109.2
C1 C2 C3 112.0(3)
H2A C2 H2B 107.9
C3 C2 H2A 109.2
C3 C2 H2B 109.2
C4 C3 C2 120.9(4)
C4 C3 C8 118.1(4)
C8 C3 C2 121.0(3)
C3 C4 H4 119.0
C5 C4 C3 121.9(5)
C5 C4 H4 119.0
C4 C5 H5 119.8
C6 C5 C4 120.3(4)
C6 C5 H5 119.8
C5 C6 H6 120.3
C5 C6 C7 119.4(4)
C7 C6 H6 120.3
C6 C7 H7 119.9
C8 C7 C6 120.2(4)
C8 C7 H7 119.9
C3 C8 C9 120.6(3)
C7 C8 C3 120.0(3)
C7 C8 C9 119.5(3)
N1 C9 C8 112.5(2)
N1 C9 H9 106.8
N1 C9 C17 111.98(19)
C8 C9 H9 106.8
C8 C9 C17 111.62(18)
C17 C9 H9 106.8
C11 C10 N1 122.5(2)
C15 C10 N1 120.4(2)
C15 C10 C11 117.1(2)
C10 C11 H11 119.9
C10 C11 C12 120.3(3)
C12 C11 H11 119.9
C11 C12 H12 118.6
C13 C12 C11 122.8(3)
C13 C12 H12 118.6
C12 C13 C14 116.4(2)
C12 C13 C16 122.1(3)
C14 C13 C16 121.4(3)
C13 C14 H14 119.0
C13 C14 C15 122.0(3)
C15 C14 H14 119.0
C10 C15 C14 121.3(3)
C10 C15 H15 119.4
C14 C15 H15 119.4
C13 C16 H16A 109.5
C13 C16 H16B 109.5
C13 C16 H16C 109.5
H16A C16 H16B 109.5
H16A C16 H16C 109.5
H16B C16 H16C 109.5
O1 C17 C9 110.94(18)
O1 C17 C18 108.78(18)
O1 C17 C25 101.57(17)
C18 C17 C9 112.83(19)
C25 C17 C9 111.02(19)
C25 C17 C18 111.1(2)
C17 C18 H18A 108.5
C17 C18 H18B 108.5
H18A C18 H18B 107.5
C19 C18 C17 115.2(2)
C19 C18 H18A 108.5
C19 C18 H18B 108.5
C20 C19 C18 120.9(2)
C20 C19 C24 118.3(3)
C24 C19 C18 120.8(2)
C19 C20 H20 119.4
C21 C20 C19 121.3(3)
C21 C20 H20 119.4
C20 C21 H21 120.2
C22 C21 C20 119.7(3)
C22 C21 H21 120.2
C21 C22 H22 120.0
C23 C22 C21 120.0(3)
C23 C22 H22 120.0
C22 C23 H23 119.6
C22 C23 C24 120.8(3)
C24 C23 H23 119.6
C19 C24 H24 120.0
C23 C24 C19 120.0(3)
C23 C24 H24 120.0
O2 C25 N2 126.5(2)
O2 C25 C17 124.8(2)
N2 C25 C17 108.7(2)
O1 C26 C27 116.3(2)
N2 C26 O1 118.1(2)
N2 C26 C27 125.6(2)
C28 C27 C26 119.6(3)
C32 C27 C26 120.7(2)
C32 C27 C28 119.7(3)
C27 C28 H28 120.2
C29 C28 C27 119.7(3)
C29 C28 H28 120.2
C28 C29 H29 119.8
C30 C29 C28 120.3(3)
C30 C29 H29 119.8
C29 C30 H30 119.9
C29 C30 C31 120.2(3)
C31 C30 H30 119.9
C30 C31 H31 120.1
C30 C31 C32 119.8(4)
C32 C31 H31 120.1
C27 C32 C31 120.2(3)
C27 C32 H32 119.9
C31 C32 H32 119.9

loop_
_geom_bond_atom_site_label_1
_geom_bond_atom_site_label_2
_geom_bond_distance
O1 C17 1.453(2)
O1 C26 1.340(3)
O2 C25 1.215(3)
N1 C1 1.455(3)
N1 C9 1.457(3)
N1 C10 1.411(3)
N2 C25 1.392(3)
N2 C26 1.293(3)
C1 H1A 0.9700
C1 H1B 0.9700
C1 C2 1.481(4)
C2 H2A 0.9700
C2 H2B 0.9700
C2 C3 1.507(5)
C3 C4 1.388(5)
C3 C8 1.395(4)
C4 H4 0.9300
C4 C5 1.368(6)
C5 H5 0.9300
C5 C6 1.366(6)
C6 H6 0.9300
C6 C7 1.400(5)
C7 H7 0.9300
C7 C8 1.393(4)
C8 C9 1.513(3)
C9 H9 0.9800
C9 C17 1.555(3)
C10 C11 1.389(3)
C10 C15 1.383(3)
C11 H11 0.9300
C11 C12 1.390(4)
C12 H12 0.9300
C12 C13 1.370(4)
C13 C14 1.374(4)
C13 C16 1.516(4)
C14 H14 0.9300
C14 C15 1.387(3)
C15 H15 0.9300
C16 H16A 0.9600
C16 H16B 0.9600
C16 H16C 0.9600
C17 C18 1.526(3)
C17 C25 1.517(3)
C18 H18A 0.9700
C18 H18B 0.9700
C18 C19 1.504(3)
C19 C20 1.383(4)
C19 C24 1.384(3)
C20 H20 0.9300
C20 C21 1.377(4)
C21 H21 0.9300
C21 C22 1.365(4)
C22 H22 0.9300
C22 C23 1.364(4)
C23 H23 0.9300
C23 C24 1.381(4)
C24 H24 0.9300
C26 C27 1.459(3)
C27 C28 1.389(4)
C27 C32 1.370(4)
C28 H28 0.9300
C28 C29 1.377(4)
C29 H29 0.9300
C29 C30 1.369(5)
C30 H30 0.9300
C30 C31 1.373(5)
C31 H31 0.9300
C31 C32 1.384(4)
C32 H32 0.9300

loop_
_geom_torsion_atom_site_label_1
_geom_torsion_atom_site_label_2
_geom_torsion_atom_site_label_3
_geom_torsion_atom_site_label_4
_geom_torsion
O1 C17 C18 C19 -63.5(3)
O1 C17 C25 O2 -178.3(2)
O1 C17 C25 N2 1.0(2)
O1 C26 C27 C28 170.7(2)
O1 C26 C27 C32 -9.8(4)
N1 C1 C2 C3 -47.1(3)
N1 C9 C17 O1 -89.8(2)
N1 C9 C17 C18 32.5(3)
N1 C9 C17 C25 158.05(19)
N1 C10 C11 C12 -179.4(3)
N1 C10 C15 C14 -179.9(2)
N2 C26 C27 C28 -9.8(4)
N2 C26 C27 C32 169.7(3)
C1 N1 C9 C8 -47.3(3)
C1 N1 C9 C17 79.4(3)
C1 N1 C10 C11 1.5(4)
C1 N1 C10 C15 -176.2(3)
C1 C2 C3 C4 -163.7(3)
C1 C2 C3 C8 18.9(4)
C2 C3 C4 C5 -175.8(3)
C2 C3 C8 C7 175.3(2)
C2 C3 C8 C9 -5.1(4)
C3 C4 C5 C6 -0.1(6)
C3 C8 C9 N1 18.8(3)
C3 C8 C9 C17 -108.1(2)
C4 C3 C8 C7 -2.2(4)
C4 C3 C8 C9 177.4(3)
C4 C5 C6 C7 -1.1(6)
C5 C6 C7 C8 0.7(5)
C6 C7 C8 C3 1.0(4)
C6 C7 C8 C9 -178.6(2)
C7 C8 C9 N1 -161.7(2)
C7 C8 C9 C17 71.4(3)
C8 C3 C4 C5 1.8(5)
C8 C9 C17 O1 37.4(3)
C8 C9 C17 C18 159.7(2)
C8 C9 C17 C25 -74.8(3)
C9 N1 C1 C2 63.7(3)
C9 N1 C10 C11 -143.9(3)
C9 N1 C10 C15 38.4(3)
C9 C17 C18 C19 173.0(2)
C9 C17 C25 O2 -60.3(3)
C9 C17 C25 N2 119.0(2)
C10 N1 C1 C2 -83.9(3)
C10 N1 C9 C8 100.5(3)
C10 N1 C9 C17 -132.8(2)
C10 C11 C12 C13 -0.5(5)
C11 C10 C15 C14 2.3(4)
C11 C12 C13 C14 2.0(5)
C11 C12 C13 C16 -177.2(3)
C12 C13 C14 C15 -1.4(4)
C13 C14 C15 C10 -0.8(4)
C15 C10 C11 C12 -1.6(4)
C16 C13 C14 C15 177.8(3)
C17 O1 C26 N2 -0.3(3)
C17 O1 C26 C27 179.3(2)
C17 C18 C19 C20 -99.7(3)
C17 C18 C19 C24 81.1(3)
C18 C17 C25 O2 66.2(3)
C18 C17 C25 N2 -114.5(2)
C18 C19 C20 C21 -179.0(3)
C18 C19 C24 C23 179.3(3)
C19 C20 C21 C22 -0.8(5)
C20 C19 C24 C23 0.1(4)
C20 C21 C22 C23 0.9(5)
C21 C22 C23 C24 -0.6(5)
C22 C23 C24 C19 0.0(5)
C24 C19 C20 C21 0.2(4)
C25 N2 C26 O1 0.9(3)
C25 N2 C26 C27 -178.6(2)
C25 C17 C18 C19 47.5(3)
C26 O1 C17 C9 -118.5(2)
C26 O1 C17 C18 116.8(2)
C26 O1 C17 C25 -0.5(2)
C26 N2 C25 O2 178.1(3)
C26 N2 C25 C17 -1.2(3)
C26 C27 C28 C29 178.6(3)
C26 C27 C32 C31 -177.6(3)
C27 C28 C29 C30 -0.6(6)
C28 C27 C32 C31 1.9(5)
C28 C29 C30 C31 1.1(6)
C29 C30 C31 C32 0.0(6)
C30 C31 C32 C27 -1.4(5)
C32 C27 C28 C29 -0.9(5)
